data_7047991
loop_
_publ_author_name
'Langer, Philipp'
'Yang, Lixu'
'Pfeiffer, Constance R.'
'Lewis, William'
'Champness, Neil R.'

_publ_section_title
;
 Restricting shuttling in bis(imidazolium)&#x2026;pillar[5]arene rotaxanes
 using metal coordination.
;
_journal_issue 1
_journal_name_full 'Dalton transactions (Cambridge, England : 2003)'
_journal_page_first 58
_journal_page_last 64
_journal_paper_doi 10.1039/c8dt04096f
_journal_volume 48
_journal_year 2018
_chemical_absolute_configuration ad
_chemical_formula_moiety 'C34 H46 Ag2 Br Cl N4, C45 H50 O10, 2(C H Cl3)'
_chemical_formula_sum 'C81 H98 Ag2 Br Cl7 N4 O10'
_chemical_formula_weight 1831.43
_space_group_crystal_system monoclinic
_space_group_IT_number 4
_space_group_name_Hall 'P 2yb'
_space_group_name_H-M_alt 'P 1 21 1'
_symmetry_space_group_name_Hall 'P 2yb'
_symmetry_space_group_name_H-M 'P 1 21 1'
_atom_sites_solution_hydrogens geom
_atom_sites_solution_primary direct
_atom_sites_solution_secondary difmap
_audit_creation_date 2017-02-08
_audit_creation_method
;
Olex2 1.2
(compiled 2017.01.04 svn.r3372 for OlexSys, GUI svn.r5292)
;
_audit_update_record
;
2017-05-31 deposited with the CCDC.
2018-10-31 downloaded from the CCDC.
;
_cell_angle_alpha 90
_cell_angle_beta 107.615(3)
_cell_angle_gamma 90
_cell_formula_units_Z 2
_cell_length_a 16.4695(4)
_cell_length_b 12.8394(4)
_cell_length_c 20.6024(6)
_cell_measurement_reflns_used 7574
_cell_measurement_temperature 120(2)
_cell_measurement_theta_max 73.6370
_cell_measurement_theta_min 2.7880
_cell_volume 4152.3(2)
_computing_cell_refinement 'CrysAlisPro 1.171.38.43 (Rigaku OD, 2015)'
_computing_data_collection 'CrysAlisPro 1.171.38.43 (Rigaku OD, 2015)'
_computing_data_reduction 'CrysAlisPro 1.171.38.43 (Rigaku OD, 2015)'
_computing_molecular_graphics 'Olex2 (Dolomanov et al., 2009)'
_computing_publication_material 'Olex2 (Dolomanov et al., 2009)'
_computing_structure_refinement 'ShelXL (Sheldrick, 2015)'
_computing_structure_solution 'ShelXS (Sheldrick, 2008)'
_diffrn_ambient_environment N~2~
_diffrn_ambient_temperature 120(2)
_diffrn_crystal_treatment 'flash frozen in gaseous N2'
_diffrn_detector 'CCD area detector'
_diffrn_detector_area_resol_mean 4.2207
_diffrn_detector_type 'Agilent Diffraction Titan S2 detector'
_diffrn_measured_fraction_theta_full 0.998
_diffrn_measured_fraction_theta_max 0.969
_diffrn_measurement_details
;
List of Runs (angles in degrees, time in seconds):

  # Type    Start    End  Width  t~exp~   \w     \q     \k     \f   Frames
#--------------------------------------------------------------------------
  1  \w    -41.00  24.00   1.00   20.00    --  -43.31  38.00 120.00   65
  2  \w    -49.00  -9.00   1.00   20.00    --  -43.31  38.00-180.00   40
  3  \w    -43.00  33.00   1.00   20.00    --  -43.31  19.00  60.00   76
  4  \w     62.00 111.00   1.00   20.00    --   43.31 147.00  32.00   49
  5  \w     33.00  69.00   1.00   80.00    --  103.00 -30.00  90.00   36
  6  \w     57.00  94.00   1.00   80.00    --  103.00 -45.00  60.00   37
  7  \w     30.00  78.00   1.00   80.00    --  103.00 -30.00 150.00   48
  8  \w     56.00  86.00   1.00   80.00    --  103.00 -45.00  30.00   30
  9  \w     82.00 172.00   1.00   80.00    --  103.00  45.00 -30.00   90
 10  \w     42.00  91.00   1.00   80.00    --  103.00 -45.00-150.00   49
 11  \w     93.00 175.00   1.00   80.00    --  103.00  30.00 -90.00   82
 12  \w     33.00  81.00   1.00   80.00    --  103.00 -30.00   0.00   48
;
_diffrn_measurement_device '\k-geometry diffractometer'
_diffrn_measurement_device_type 'SuperNova, Titan S2'
_diffrn_measurement_method '\w scans'
_diffrn_measurement_specimen_support 'MiTeGen micromount'
_diffrn_orient_matrix_type 'CrysAlisPro convention (1999,Acta A55,543-557)'
_diffrn_orient_matrix_UB_11 0.0243444000
_diffrn_orient_matrix_UB_12 -0.0178450000
_diffrn_orient_matrix_UB_13 0.0775169000
_diffrn_orient_matrix_UB_21 0.0755631000
_diffrn_orient_matrix_UB_22 0.0755882000
_diffrn_orient_matrix_UB_23 0.0106621000
_diffrn_orient_matrix_UB_31 -0.0576825000
_diffrn_orient_matrix_UB_32 0.0913891000
_diffrn_orient_matrix_UB_33 0.0062741000
_diffrn_radiation_collimation 'focusing mirrors'
_diffrn_radiation_monochromator mirror
_diffrn_radiation_probe x-ray
_diffrn_radiation_type CuK\a
_diffrn_radiation_wavelength 1.54184
_diffrn_radiation_wavelength_determination fundamental
_diffrn_radiation_xray_symbol K-L~2,3~
_diffrn_reflns_av_R_equivalents 0.0684
_diffrn_reflns_av_unetI/netI 0.0652
_diffrn_reflns_Laue_measured_fraction_full 0.998
_diffrn_reflns_Laue_measured_fraction_max 0.969
_diffrn_reflns_limit_h_max 20
_diffrn_reflns_limit_h_min -20
_diffrn_reflns_limit_k_max 15
_diffrn_reflns_limit_k_min -8
_diffrn_reflns_limit_l_max 20
_diffrn_reflns_limit_l_min -25
_diffrn_reflns_number 18124
_diffrn_reflns_point_group_measured_fraction_full 0.998
_diffrn_reflns_point_group_measured_fraction_max 0.970
_diffrn_reflns_theta_full 67.684
_diffrn_reflns_theta_max 73.713
_diffrn_reflns_theta_min 2.815
_diffrn_source 'microfocus sealed tube'
_diffrn_source_current 0.8
_diffrn_source_power 0.04
_diffrn_source_target Cu
_diffrn_source_type 'Agilent Diffraction microfocus tube'
_diffrn_source_voltage 50
_exptl_absorpt_coefficient_mu 6.886
_exptl_absorpt_correction_T_max 0.826
_exptl_absorpt_correction_T_min 0.425
_exptl_absorpt_correction_type gaussian
_exptl_absorpt_process_details
;
CrysAlisPro 1.171.38.43 (Rigaku Oxford Diffraction, 2015)
Numerical absorption correction based on gaussian integration over
            a multifaceted crystal model
Empirical absorption correction using spherical harmonics,
 implemented in SCALE3 ABSPACK scaling algorithm.
;
_exptl_crystal_colour 'clear colourless'
_exptl_crystal_colour_lustre clear
_exptl_crystal_colour_primary colourless
_exptl_crystal_density_diffrn 1.465
_exptl_crystal_description block
_exptl_crystal_F_000 1880
_exptl_crystal_size_max 0.17
_exptl_crystal_size_mid 0.161
_exptl_crystal_size_min 0.076
_refine_diff_density_max 1.203
_refine_diff_density_min -1.004
_refine_diff_density_rms 0.130
_refine_ls_abs_structure_details
;
 Refined as an inversion twin.
;
_refine_ls_abs_structure_Flack 0.424(11)
_refine_ls_extinction_method none
_refine_ls_goodness_of_fit_ref 0.974
_refine_ls_hydrogen_treatment constr
_refine_ls_matrix_type full
_refine_ls_number_parameters 1037
_refine_ls_number_reflns 10970
_refine_ls_number_restraints 1635
_refine_ls_restrained_S_all 0.930
_refine_ls_R_factor_all 0.0677
_refine_ls_R_factor_gt 0.0577
_refine_ls_shift/su_max 0.001
_refine_ls_shift/su_mean 0.000
_refine_ls_structure_factor_coef Fsqd
_refine_ls_weighting_details 'w=1/[\s^2^(Fo^2^)+(0.0973P)^2^] where P=(Fo^2^+2Fc^2^)/3'
_refine_ls_weighting_scheme calc
_refine_ls_wR_factor_gt 0.1407
_refine_ls_wR_factor_ref 0.1452
_reflns_Friedel_coverage 0.912
_reflns_Friedel_fraction_full 0.998
_reflns_Friedel_fraction_max 0.971
_reflns_number_gt 8910
_reflns_number_total 10970
_reflns_threshold_expression 'I > 2\s(I)'
_cod_data_source_file c8dt04096f2.cif
_cod_data_source_block agpelc_twin1_hklf4
_cod_depositor_comments 'Adding full bibliography for 7047987--7047996.cif.'
_cod_database_code 7047991
_nottingham_internal_coll_name AGPELC
_nottingham_internal_coll_number 16621
_nottingham_internal_coll_client PEL/NRC
_nottingham_internal_coll_type custom
_nottingham_internal_coll_frame_method '\w scans'
_nottingham_internal_coll_frame_time '20.00, 80.00'
_nottingham_internal_coll_frame_width 1.00
_nottingham_internal_coll_user pcxpl
_nottingham_internal_coll_date 07/11/2016
_nottingham_internal_coll_location NOTTS
_nottingham_internal_coll_instrument 'GVA, PL13110002'
_nottingham_internal_process_date 24/01/2017
_nottingham_internal_process_user pczcrp
_nottingham_internal_solution_date 25/01/2017
_nottingham_internal_solution_user pczcrp
_nottingham_internal_refinement_date 25/01/2017
_nottingham_internal_refinement_user pczcrp
_nottingham_internal_self_archive_date 08/02/2017
_shelx_shelxl_version_number 2014/7
_chemical_oxdiff_formula C81H98N4O10Ag2Cl8
_chemical_oxdiff_usercomment 'AGPELC #16621 GVA-1107 IN FOMBLIN FILM ON MICROMOUNT FOR NRC'
_shelx_space_group_comment
;
The symmetry employed for this shelxl refinement is uniquely defined
by the following loop, which should always be used as a source of
symmetry information in preference to the above space-group names.
They are only intended as comments.
;
_olex2_refinement_description
;
1. Twinned data refinement
 Scales: 0.576(11) 0.424(11)
2. Fixed Uiso
 At 1.2 times of:
  All C(H) groups, All C(H,H) groups
 At 1.5 times of:
  All C(H,H,H) groups
3. Restrained distances
 Cl7-Cl8
 2.8 with sigma of 0.04
 C1B-C2B \\sim C1B-C6B \\sim C6B-C5B \\sim C5B-C4B \\sim C3B-C4B \\sim C2B-C3B
 with sigma of 0.02
 C7B-C1B \\sim C7-C1B
 with sigma of 0.02
 Cl00-C2C \\sim Cl8-C2C \\sim Cl7-C2C \\sim Cl06-C2C \\sim Cl14-C2C \\sim
Cl07-C2C
 with sigma of 0.02
 Cl6C-C1C \\sim Cl3C-C1C \\sim Cl4C-C1C \\sim Cl1C-C1C \\sim Cl5C-C1C \\sim
Cl2C-C1C
 with sigma of 0.02
4. Uiso/Uaniso restraints and constraints
All non-hydrogen atoms have similar U: within 2A with sigma of 0.04 and sigma
for terminal atoms of 0.08
Uanis(Cl1) = Uanis(Br1)
Uanis(Br2) = Uanis(Cl2)
5. Rigid body (RIGU) restrains
 All non-hydrogen atoms
 with sigma for 1-2 distances of 0.004 and sigma for 1-3 distances of 0.004
6. Others
 Sof(H2CA)=Sof(Cl7)=Sof(Cl8)=Sof(Cl14)=1-FVAR(1)
 Sof(H2C)=Sof(Cl00)=Sof(Cl06)=Sof(Cl07)=FVAR(1)
 Sof(H1CA)=Sof(Cl4C)=Sof(Cl5C)=Sof(Cl6C)=1-FVAR(2)
 Sof(H1C)=Sof(Cl1C)=Sof(Cl2C)=Sof(Cl3C)=FVAR(2)
 Sof(C7)=Sof(H7A)=Sof(H7B)=Sof(H7C)=1-FVAR(3)
 Sof(C7B)=Sof(H7BA)=Sof(H7BB)=Sof(H7BC)=FVAR(3)
 Sof(Cl1)=Sof(Br2)=1-FVAR(4)
 Sof(Cl2)=Sof(Br1)=FVAR(4)
7.a Ternary CH refined with riding coordinates:
 C1C(H1C), C1C(H1CA), C2C(H2C), C2C(H2CA)
7.b Secondary CH2 refined with riding coordinates:
 C7A(H7AA,H7AB), C10B(H10B,H10C), C14A(H14A,H14B), C14B(H14C,H14D), C15B(H15A,
 H15B), C16B(H16A,H16B), C17B(H17B,H17C), C18B(H18A,H18B), C19B(H19A,H19B),
 C20B(H20B,H20C), C21A(H21A,H21B), C21B(H21C,H21D), C25B(H25A,H25B), C28A(H28A,
 H28B), C35A(H35A,H35B)
7.c Aromatic/amide H refined with riding coordinates:
 C2B(H2B), C3A(H3A), C6A(H6A), C6B(H6B), C10A(H10A), C12B(H12B), C13A(H13A),
 C13B(H13B), C17A(H17A), C20A(H20A), C23B(H23B), C24A(H24A), C24B(H24B),
 C27A(H27A), C28B(H28C), C30B(H30B), C31A(H31A), C34A(H34A)
7.d Idealised Me refined as rotating group:
 C8B(H8BA,H8BB,H8BC), C9B(H9BA,H9BB,H9BC), C32B(H32A,H32B,H32C), C33B(H33A,
 H33B,H33C), C34B(H34B,H34C,H34D), C36A(H36A,H36B,H36C), C37A(H37A,H37B,H37C),
 C38A(H38A,H38B,H38C), C39A(H39A,H39B,H39C), C40A(H40A,H40B,H40C), C41A(H41A,
 H41B,H41C), C42A(H42A,H42B,H42C), C43A(H43A,H43B,H43C), C44A(H44A,H44B,H44C),
 C45A(H45A,H45B,H45C), C7B(H7BA,H7BB,H7BC), C7(H7A,H7B,H7C)
;
_olex2_exptl_crystal_mounting_method 'in fomblin film on a micromount'
_olex2_submission_special_instructions 'No special instructions were received'
_oxdiff_exptl_absorpt_empirical_details
;
Empirical correction (ABSPACK) includes:
- Absorption correction using spherical harmonics
- Frame scaling
;
_oxdiff_exptl_absorpt_empirical_full_max 3.133
_oxdiff_exptl_absorpt_empirical_full_min 0.433
_oxdiff_twin_integration_method simultaneous
_oxdiff_twin_items 2
_twin_special_details
;
Component 2 rotated by 2.8375\% 
 around [0.71 -0.57 -0.41] (reciprocal) or [0.58 -0.81 -0.09] (direct)
;

loop_
_space_group_symop_operation_xyz
'x, y, z'
'-x, y+1/2, -z'

loop_
_atom_site_label
_atom_site_type_symbol
_atom_site_fract_x
_atom_site_fract_y
_atom_site_fract_z
_atom_site_U_iso_or_equiv
_atom_site_adp_type
_atom_site_occupancy
_atom_site_site_symmetry_order
_atom_site_calc_flag
_atom_site_refinement_flags_posn
_atom_site_refinement_flags_adp
_atom_site_refinement_flags_occupancy
_atom_site_disorder_assembly
_atom_site_disorder_group
Ag1B Ag 0.88443(4) 0.29217(6) 0.46412(3) 0.03935(17) Uani 1 1 d . U . . .
Ag2B Ag 0.11817(5) 0.12887(8) 0.02279(4) 0.0544(2) Uani 1 1 d . U . . .
Cl2 Cl 0.9235(10) 0.4730(13) 0.4402(10) 0.0559(17) Uani 0.581(8) 1 d . U P A 1
Cl1 Cl 0.0657(16) -0.0246(16) 0.0588(14) 0.0681(11) Uani 0.419(8) 1 d . U P A 2
O1A O 0.3889(3) 0.5431(5) 0.1260(3) 0.0280(12) Uani 1 1 d . U . . .
O2A O 0.7195(3) 0.3911(5) 0.1991(3) 0.0333(13) Uani 1 1 d . U . . .
O3A O 0.4681(3) 0.2264(5) 0.0077(3) 0.0276(12) Uani 1 1 d . U . . .
O4A O 0.7365(3) 0.0203(5) 0.1904(3) 0.0344(13) Uani 1 1 d . U . . .
O5A O 0.4172(3) -0.0925(5) 0.1137(3) 0.0278(12) Uani 1 1 d . U . . .
O6A O 0.6312(3) -0.1403(5) 0.3775(2) 0.0276(12) Uani 1 1 d . U . . .
O7A O 0.3014(3) -0.0117(5) 0.2966(3) 0.0312(12) Uani 1 1 d . U . . .
O8A O 0.5372(4) 0.1880(5) 0.5093(3) 0.0339(13) Uani 1 1 d . U . . .
O9A O 0.2789(4) 0.3780(6) 0.3251(3) 0.0434(16) Uani 1 1 d . U . . .
O10A O 0.6139(4) 0.5103(5) 0.3846(3) 0.0319(13) Uani 1 1 d . U . . .
N1B N 0.8669(4) 0.1110(6) 0.5571(3) 0.0300(14) Uani 1 1 d . U . . .
N2B N 0.7908(4) 0.0818(6) 0.4543(3) 0.0295(14) Uani 1 1 d . U . . .
N3B N 0.2154(4) 0.3384(8) 0.0286(4) 0.0417(17) Uani 1 1 d . U . . .
N4B N 0.1397(5) 0.3111(8) -0.0726(4) 0.046(2) Uani 1 1 d . U . . .
C1A C 0.5265(5) 0.5270(7) 0.2114(4) 0.0254(15) Uani 1 1 d . U . . .
C1B C 0.8579(8) 0.1674(10) 0.7972(6) 0.073(3) Uani 1 1 d D U . . .
C1C C -0.0684(5) 0.2911(10) 0.0775(7) 0.081(3) Uani 1 1 d D U . . .
H1C H -0.0605 0.3318 0.0385 0.098 Uiso 0.67(5) 1 calc R . P B 1
H1CA H -0.0740 0.3233 0.0322 0.098 Uiso 0.33(5) 1 calc R . P B 2
C2A C 0.4734(4) 0.5071(7) 0.1461(4) 0.0243(14) Uani 1 1 d . U . . .
C2B C 0.9177(7) 0.0946(11) 0.7918(5) 0.066(3) Uani 1 1 d D U . . .
H2B H 0.9427 0.0483 0.8284 0.079 Uiso 1 1 calc R . . . .
C3A C 0.5010(4) 0.4477(6) 0.1001(4) 0.0225(14) Uani 1 1 d . U . . .
H3A H 0.4629 0.4335 0.0562 0.027 Uiso 1 1 calc R . . . .
C3B C 0.9409(6) 0.0898(9) 0.7320(4) 0.048(2) Uani 1 1 d D U . . .
C4A C 0.5839(4) 0.4090(6) 0.1177(4) 0.0227(14) Uani 1 1 d . U . . .
C4B C 0.9048(5) 0.1592(8) 0.6789(4) 0.0409(19) Uani 1 1 d D U . . .
C5A C 0.6381(4) 0.4301(7) 0.1838(4) 0.0260(15) Uani 1 1 d . U . . .
C5B C 0.8455(6) 0.2332(9) 0.6847(6) 0.050(2) Uani 1 1 d D U . . .
C6A C 0.6095(5) 0.4872(7) 0.2293(4) 0.0300(16) Uani 1 1 d . U . . .
H6A H 0.6470 0.4997 0.2737 0.036 Uiso 1 1 calc R . . . .
C6B C 0.8220(8) 0.2343(11) 0.7443(6) 0.070(3) Uani 1 1 d D U . . .
H6B H 0.7801 0.2826 0.7483 0.084 Uiso 1 1 calc R . . . .
C7A C 0.6138(5) 0.3443(7) 0.0684(4) 0.0253(15) Uani 1 1 d . U . . .
H7AA H 0.6734 0.3627 0.0723 0.030 Uiso 1 1 calc R . . . .
H7AB H 0.5783 0.3603 0.0213 0.030 Uiso 1 1 calc R . . . .
C8A C 0.6084(5) 0.2288(7) 0.0815(4) 0.0244(15) Uani 1 1 d . U . . .
C8B C 1.0035(6) 0.0064(11) 0.7265(5) 0.055(3) Uani 1 1 d . U . . .
H8BA H 0.9787 -0.0349 0.6853 0.083 Uiso 1 1 calc GR . . . .
H8BB H 1.0160 -0.0390 0.7666 0.083 Uiso 1 1 calc GR . . . .
H8BC H 1.0562 0.0393 0.7242 0.083 Uiso 1 1 calc GR . . . .
C9A C 0.5340(4) 0.1710(6) 0.0516(3) 0.0233(14) Uani 1 1 d . U . . .
C9B C 0.8101(7) 0.3109(10) 0.6301(7) 0.061(3) Uani 1 1 d . U . . .
H9BA H 0.8569 0.3453 0.6183 0.092 Uiso 1 1 calc GR . . . .
H9BB H 0.7772 0.3630 0.6461 0.092 Uiso 1 1 calc GR . . . .
H9BC H 0.7730 0.2757 0.5898 0.092 Uiso 1 1 calc GR . . . .
C10A C 0.5300(5) 0.0657(7) 0.0658(4) 0.0242(14) Uani 1 1 d . U . . .
H10A H 0.4801 0.0274 0.0432 0.029 Uiso 1 1 calc R . . . .
C10B C 0.9323(5) 0.1555(8) 0.6157(4) 0.0350(19) Uani 1 1 d . U . . .
H10B H 0.9458 0.2270 0.6042 0.042 Uiso 1 1 calc R . . . .
H10C H 0.9849 0.1133 0.6249 0.042 Uiso 1 1 calc R . . . .
C11A C 0.5982(5) 0.0145(7) 0.1129(4) 0.0253(14) Uani 1 1 d . U . . .
C11B C 0.8463(4) 0.1524(8) 0.4931(4) 0.0318(16) Uani 1 1 d . U . . .
C12A C 0.6722(5) 0.0724(7) 0.1436(4) 0.0274(15) Uani 1 1 d . U . . .
C12B C 0.8271(5) 0.0168(8) 0.5580(4) 0.0338(17) Uani 1 1 d . U . . .
H12B H 0.8323 -0.0271 0.5961 0.041 Uiso 1 1 calc R . . . .
C13A C 0.6768(5) 0.1769(7) 0.1270(4) 0.0268(15) Uani 1 1 d . U . . .
H13A H 0.7281 0.2142 0.1473 0.032 Uiso 1 1 calc R . . . .
C13B C 0.7786(5) 0.0005(8) 0.4926(4) 0.0333(17) Uani 1 1 d . U . . .
H13B H 0.7425 -0.0577 0.4764 0.040 Uiso 1 1 calc R . . . .
C14A C 0.5911(5) -0.0982(7) 0.1309(4) 0.0269(15) Uani 1 1 d . U . . .
H14A H 0.6482 -0.1309 0.1429 0.032 Uiso 1 1 calc R . . . .
H14B H 0.5537 -0.1352 0.0908 0.032 Uiso 1 1 calc R . . . .
C14B C 0.7473(5) 0.0981(8) 0.3819(4) 0.0336(19) Uani 1 1 d . U . . .
H14C H 0.7418 0.0305 0.3578 0.040 Uiso 1 1 calc R . . . .
H14D H 0.7822 0.1447 0.3628 0.040 Uiso 1 1 calc R . . . .
C15A C 0.5551(4) -0.1096(6) 0.1905(4) 0.0228(14) Uani 1 1 d . U . . .
C15B C 0.6599(5) 0.1453(8) 0.3693(4) 0.0331(18) Uani 1 1 d . U . . .
H15A H 0.6658 0.2141 0.3920 0.040 Uiso 1 1 calc R . . . .
H15B H 0.6259 0.1002 0.3902 0.040 Uiso 1 1 calc R . . . .
C16A C 0.4673(4) -0.1043(6) 0.1809(4) 0.0250(15) Uani 1 1 d . U . . .
C16B C 0.6125(5) 0.1588(7) 0.2940(4) 0.0282(17) Uani 1 1 d . U . . .
H16A H 0.6081 0.0904 0.2711 0.034 Uiso 1 1 calc R . . . .
H16B H 0.6455 0.2058 0.2734 0.034 Uiso 1 1 calc R . . . .
C17A C 0.4339(5) -0.1090(6) 0.2348(4) 0.0254(15) Uani 1 1 d . U . . .
H17A H 0.3741 -0.1041 0.2264 0.031 Uiso 1 1 calc R . . . .
C17B C 0.5233(5) 0.2033(8) 0.2816(4) 0.0313(18) Uani 1 1 d . U . . .
H17B H 0.5278 0.2751 0.3000 0.038 Uiso 1 1 calc R . . . .
H17C H 0.4923 0.1607 0.3064 0.038 Uiso 1 1 calc R . . . .
C18A C 0.4878(4) -0.1211(6) 0.3021(4) 0.0226(14) Uani 1 1 d . U . . .
C18B C 0.4727(5) 0.2054(8) 0.2058(4) 0.0313(18) Uani 1 1 d . U . . .
H18A H 0.5065 0.2421 0.1806 0.038 Uiso 1 1 calc R . . . .
H18B H 0.4638 0.1329 0.1886 0.038 Uiso 1 1 calc R . . . .
C19A C 0.5752(4) -0.1286(7) 0.3117(4) 0.0254(15) Uani 1 1 d . U . . .
C19B C 0.3869(5) 0.2584(8) 0.1918(4) 0.0331(19) Uani 1 1 d . U . . .
H19A H 0.3530 0.2220 0.2172 0.040 Uiso 1 1 calc R . . . .
H19B H 0.3956 0.3311 0.2085 0.040 Uiso 1 1 calc R . . . .
C20A C 0.6079(5) -0.1252(7) 0.2576(4) 0.0270(15) Uani 1 1 d . U . . .
H20A H 0.6675 -0.1335 0.2658 0.032 Uiso 1 1 calc R . . . .
C20B C 0.3376(5) 0.2589(8) 0.1167(4) 0.0326(18) Uani 1 1 d . U . . .
H20B H 0.3739 0.2875 0.0906 0.039 Uiso 1 1 calc R . . . .
H20C H 0.3222 0.1865 0.1012 0.039 Uiso 1 1 calc R . . . .
C21A C 0.4497(5) -0.1230(7) 0.3602(4) 0.0267(15) Uani 1 1 d . U . . .
H21A H 0.4888 -0.1605 0.3992 0.032 Uiso 1 1 calc R . . . .
H21B H 0.3952 -0.1619 0.3458 0.032 Uiso 1 1 calc R . . . .
C21B C 0.2578(5) 0.3232(9) 0.1031(4) 0.040(2) Uani 1 1 d . U . . .
H21C H 0.2177 0.2883 0.1234 0.048 Uiso 1 1 calc R . . . .
H21D H 0.2723 0.3921 0.1252 0.048 Uiso 1 1 calc R . . . .
C22A C 0.4336(5) -0.0150(7) 0.3828(4) 0.0237(14) Uani 1 1 d . U . . .
C22B C 0.1565(5) 0.2727(9) -0.0101(5) 0.043(2) Uani 1 1 d . U . . .
C23A C 0.3585(4) 0.0395(7) 0.3495(4) 0.0263(15) Uani 1 1 d . U . . .
C23B C 0.2366(6) 0.4143(9) -0.0090(5) 0.044(2) Uani 1 1 d . U . . .
H23B H 0.2774 0.4680 0.0071 0.052 Uiso 1 1 calc R . . . .
C24A C 0.3451(5) 0.1385(8) 0.3696(4) 0.0294(15) Uani 1 1 d . U . . .
H24A H 0.2939 0.1739 0.3463 0.035 Uiso 1 1 calc R . . . .
C24B C 0.1881(6) 0.3983(10) -0.0740(5) 0.048(2) Uani 1 1 d . U . . .
H24B H 0.1874 0.4389 -0.1127 0.058 Uiso 1 1 calc R . . . .
C25A C 0.4059(5) 0.1884(7) 0.4241(4) 0.0253(15) Uani 1 1 d . U . . .
C25B C 0.0711(6) 0.2686(10) -0.1318(5) 0.052(3) Uani 1 1 d . U . . .
H25A H 0.0165 0.3028 -0.1340 0.063 Uiso 1 1 calc R . . . .
H25B H 0.0647 0.1931 -0.1249 0.063 Uiso 1 1 calc R . . . .
C26A C 0.4803(5) 0.1339(7) 0.4568(3) 0.0282(14) Uani 1 1 d . U . . .
C26B C 0.0895(5) 0.2850(10) -0.1988(4) 0.0432(18) Uani 1 1 d . U . . .
C27A C 0.4929(5) 0.0344(7) 0.4370(4) 0.0255(14) Uani 1 1 d . U . . .
H27A H 0.5434 -0.0016 0.4609 0.031 Uiso 1 1 calc R . . . .
C27B C 0.1476(6) 0.2195(9) -0.2165(5) 0.049(2) Uani 1 1 d . U . . .
C28A C 0.3934(5) 0.2969(8) 0.4426(4) 0.0310(15) Uani 1 1 d . U . . .
H28A H 0.4269 0.3090 0.4907 0.037 Uiso 1 1 calc R . . . .
H28B H 0.3325 0.3078 0.4384 0.037 Uiso 1 1 calc R . . . .
C28B C 0.1610(6) 0.2317(10) -0.2794(5) 0.048(2) Uani 1 1 d . U . . .
H28C H 0.2017 0.1889 -0.2908 0.058 Uiso 1 1 calc R . . . .
C29A C 0.4205(5) 0.3761(7) 0.3974(4) 0.0285(16) Uani 1 1 d . U . . .
C29B C 0.1168(5) 0.3037(10) -0.3254(5) 0.046(2) Uani 1 1 d . U . . .
C30A C 0.3623(5) 0.4140(7) 0.3385(4) 0.0310(16) Uani 1 1 d . U . . .
C30B C 0.0602(5) 0.3688(8) -0.3078(5) 0.0400(19) Uani 1 1 d . U . . .
H30B H 0.0297 0.4191 -0.3397 0.048 Uiso 1 1 calc R . . . .
C31A C 0.3874(5) 0.4831(7) 0.2973(4) 0.0304(16) Uani 1 1 d . U . . .
H31A H 0.3463 0.5092 0.2576 0.037 Uiso 1 1 calc R . . . .
C31B C 0.0468(5) 0.3623(9) -0.2445(5) 0.0412(19) Uani 1 1 d . U . . .
C32A C 0.4710(5) 0.5154(7) 0.3122(4) 0.0282(16) Uani 1 1 d . U . . .
C32B C 0.1955(8) 0.1356(11) -0.1674(6) 0.071(3) Uani 1 1 d . U . . .
H32A H 0.2189 0.1656 -0.1218 0.107 Uiso 1 1 calc GR . . . .
H32B H 0.2420 0.1084 -0.1829 0.107 Uiso 1 1 calc GR . . . .
H32C H 0.1563 0.0788 -0.1658 0.107 Uiso 1 1 calc GR . . . .
C33A C 0.5311(5) 0.4778(7) 0.3719(4) 0.0292(15) Uani 1 1 d . U . . .
C33B C 0.1304(7) 0.3114(12) -0.3958(6) 0.062(3) Uani 1 1 d . U . . .
H33A H 0.0918 0.3639 -0.4232 0.093 Uiso 1 1 calc GR . . . .
H33B H 0.1187 0.2437 -0.4187 0.093 Uiso 1 1 calc GR . . . .
H33C H 0.1895 0.3315 -0.3904 0.093 Uiso 1 1 calc GR . . . .
C34A C 0.5053(5) 0.4075(7) 0.4135(4) 0.0274(15) Uani 1 1 d . U . . .
H34A H 0.5459 0.3809 0.4532 0.033 Uiso 1 1 calc R . . . .
C34B C -0.0136(6) 0.4360(10) -0.2273(6) 0.053(3) Uani 1 1 d . U . . .
H34B H -0.0644 0.3979 -0.2252 0.080 Uiso 1 1 calc GR . . . .
H34C H -0.0303 0.4901 -0.2624 0.080 Uiso 1 1 calc GR . . . .
H34D H 0.0141 0.4683 -0.1830 0.080 Uiso 1 1 calc GR . . . .
C35A C 0.4962(5) 0.5874(7) 0.2630(4) 0.0316(16) Uani 1 1 d . U . . .
H35A H 0.4467 0.6309 0.2388 0.038 Uiso 1 1 calc R . . . .
H35B H 0.5422 0.6344 0.2890 0.038 Uiso 1 1 calc R . . . .
C36A C 0.3789(5) 0.6369(8) 0.0880(5) 0.038(2) Uani 1 1 d . U . . .
H36A H 0.3996 0.6267 0.0486 0.058 Uiso 1 1 calc GR . . . .
H36B H 0.4118 0.6925 0.1169 0.058 Uiso 1 1 calc GR . . . .
H36C H 0.3186 0.6564 0.0724 0.058 Uiso 1 1 calc GR . . . .
C37A C 0.7720(5) 0.3986(9) 0.2675(4) 0.040(2) Uani 1 1 d . U . . .
H37A H 0.8253 0.3607 0.2728 0.060 Uiso 1 1 calc GR . . . .
H37B H 0.7424 0.3684 0.2977 0.060 Uiso 1 1 calc GR . . . .
H37C H 0.7848 0.4720 0.2793 0.060 Uiso 1 1 calc GR . . . .
C38A C 0.3950(5) 0.1684(8) -0.0303(4) 0.0325(18) Uani 1 1 d . U . . .
H38A H 0.3549 0.2150 -0.0620 0.049 Uiso 1 1 calc GR . . . .
H38B H 0.3674 0.1372 0.0010 0.049 Uiso 1 1 calc GR . . . .
H38C H 0.4128 0.1132 -0.0560 0.049 Uiso 1 1 calc GR . . . .
C39A C 0.8102(5) 0.0809(8) 0.2245(4) 0.0337(18) Uani 1 1 d . U . . .
H39A H 0.8416 0.0982 0.1925 0.051 Uiso 1 1 calc GR . . . .
H39B H 0.8470 0.0406 0.2625 0.051 Uiso 1 1 calc GR . . . .
H39C H 0.7923 0.1452 0.2419 0.051 Uiso 1 1 calc GR . . . .
C40A C 0.3289(5) -0.0776(9) 0.1026(4) 0.038(2) Uani 1 1 d . U . . .
H40A H 0.3005 -0.0672 0.0539 0.057 Uiso 1 1 calc GR . . . .
H40B H 0.3201 -0.0162 0.1279 0.057 Uiso 1 1 calc GR . . . .
H40C H 0.3050 -0.1391 0.1184 0.057 Uiso 1 1 calc GR . . . .
C41A C 0.6495(5) -0.2465(8) 0.3971(4) 0.0333(18) Uani 1 1 d . U . . .
H41A H 0.6775 -0.2797 0.3668 0.050 Uiso 1 1 calc GR . . . .
H41B H 0.5963 -0.2833 0.3940 0.050 Uiso 1 1 calc GR . . . .
H41C H 0.6873 -0.2495 0.4441 0.050 Uiso 1 1 calc GR . . . .
C42A C 0.2276(5) 0.0471(9) 0.2573(5) 0.044(2) Uani 1 1 d . U . . .
H42A H 0.1957 0.0061 0.2176 0.065 Uiso 1 1 calc GR . . . .
H42B H 0.2464 0.1125 0.2419 0.065 Uiso 1 1 calc GR . . . .
H42C H 0.1909 0.0623 0.2857 0.065 Uiso 1 1 calc GR . . . .
C43A C 0.6129(5) 0.1370(7) 0.5465(4) 0.0302(16) Uani 1 1 d . U . . .
H43A H 0.6465 0.1200 0.5160 0.045 Uiso 1 1 calc GR . . . .
H43B H 0.5986 0.0728 0.5664 0.045 Uiso 1 1 calc GR . . . .
H43C H 0.6461 0.1828 0.5830 0.045 Uiso 1 1 calc GR . . . .
C44A C 0.2180(6) 0.4195(14) 0.2725(5) 0.073(5) Uani 1 1 d . U . . .
H44A H 0.2362 0.4169 0.2314 0.109 Uiso 1 1 calc GR . . . .
H44B H 0.2082 0.4920 0.2828 0.109 Uiso 1 1 calc GR . . . .
H44C H 0.1651 0.3797 0.2649 0.109 Uiso 1 1 calc GR . . . .
C45A C 0.6740(6) 0.4816(9) 0.4488(5) 0.043(2) Uani 1 1 d . U . . .
H45A H 0.7300 0.5108 0.4519 0.065 Uiso 1 1 calc GR . . . .
H45B H 0.6781 0.4055 0.4521 0.065 Uiso 1 1 calc GR . . . .
H45C H 0.6547 0.5089 0.4861 0.065 Uiso 1 1 calc GR . . . .
Cl1C Cl -0.0980(14) 0.1601(8) 0.0562(11) 0.101(4) Uani 0.67(5) 1 d D U P B 1
Cl2C Cl 0.0295(8) 0.268(2) 0.1433(7) 0.114(5) Uani 0.67(5) 1 d D U P B 1
Cl3C Cl -0.1415(9) 0.3492(12) 0.1138(10) 0.074(3) Uani 0.67(5) 1 d D U P B 1
C7B C 0.811(4) 0.176(4) 0.854(3) 0.089(10) Uani 0.55(10) 1 d D U P C 1
H7BA H 0.8182 0.1110 0.8798 0.134 Uiso 0.55(10) 1 calc GR . P C 1
H7BB H 0.7503 0.1894 0.8322 0.134 Uiso 0.55(10) 1 calc GR . P C 1
H7BC H 0.8358 0.2338 0.8848 0.134 Uiso 0.55(10) 1 calc GR . P C 1
Cl4C Cl -0.123(2) 0.168(2) 0.0538(17) 0.091(7) Uani 0.33(5) 1 d D U P B 2
Cl5C Cl 0.0366(8) 0.326(4) 0.125(2) 0.113(11) Uani 0.33(5) 1 d D U P B 2
Cl6C Cl -0.1355(17) 0.372(3) 0.1096(17) 0.083(9) Uani 0.33(5) 1 d D U P B 2
C7 C 0.852(5) 0.160(5) 0.8729(17) 0.081(10) Uani 0.45(10) 1 d D U P C 2
H7A H 0.8801 0.0962 0.8946 0.122 Uiso 0.45(10) 1 calc GR . P C 2
H7B H 0.7917 0.1580 0.8714 0.122 Uiso 0.45(10) 1 calc GR . P C 2
H7C H 0.8794 0.2206 0.8991 0.122 Uiso 0.45(10) 1 calc GR . P C 2
C2C C 0.0537(6) 0.2249(11) 0.3958(6) 0.074(3) Uani 1 1 d D U . . .
H2C H 0.0356 0.2880 0.4164 0.089 Uiso 0.744(17) 1 calc R . P D 1
H2CA H 0.0297 0.2852 0.4147 0.089 Uiso 0.256(17) 1 calc R . P D 2
Cl00 Cl -0.0191(5) 0.2032(6) 0.3193(4) 0.097(3) Uani 0.744(17) 1 d D U P D 1
Cl06 Cl 0.0547(3) 0.1158(4) 0.4509(3) 0.0673(17) Uani 0.744(17) 1 d D U P D 1
Cl07 Cl 0.1561(3) 0.2467(8) 0.3916(6) 0.069(2) Uani 0.744(17) 1 d D U P D 1
Cl7 Cl 0.011(2) 0.1098(14) 0.4110(19) 0.124(8) Uani 0.256(17) 1 d D U P D 2
Cl8 Cl 0.0115(14) 0.220(2) 0.3028(9) 0.104(6) Uani 0.256(17) 1 d D U P D 2
Cl14 Cl 0.1630(11) 0.234(4) 0.4149(17) 0.096(10) Uani 0.256(17) 1 d D U P D 2
Br2 Br 0.9361(5) 0.4488(7) 0.4317(6) 0.0559(17) Uani 0.419(8) 1 d . U P A 2
Br1 Br 0.0813(4) -0.0456(4) 0.0576(4) 0.0681(11) Uani 0.581(8) 1 d . U P A 1

loop_
_atom_site_aniso_label
_atom_site_aniso_U_11
_atom_site_aniso_U_22
_atom_site_aniso_U_33
_atom_site_aniso_U_23
_atom_site_aniso_U_13
_atom_site_aniso_U_12
Ag1B 0.0338(2) 0.0427(4) 0.0420(3) -0.0028(3) 0.0122(2) -0.0083(3)
Ag2B 0.0585(4) 0.0576(6) 0.0487(4) -0.0045(4) 0.0186(3) -0.0150(4)
Cl2 0.049(3) 0.063(5) 0.059(3) 0.009(3) 0.0210(16) -0.012(3)
Cl1 0.110(3) 0.042(3) 0.0712(12) 0.0032(19) 0.0565(18) 0.0056(18)
O1A 0.029(2) 0.031(3) 0.024(2) 0.000(2) 0.0086(19) 0.002(2)
O2A 0.026(2) 0.037(4) 0.030(3) 0.000(2) 0.000(2) 0.002(2)
O3A 0.029(2) 0.025(3) 0.023(2) 0.001(2) -0.0006(19) 0.002(2)
O4A 0.033(2) 0.032(3) 0.032(3) 0.003(2) 0.001(2) 0.003(2)
O5A 0.024(2) 0.037(4) 0.019(2) 0.001(2) 0.0020(18) 0.001(2)
O6A 0.033(2) 0.025(3) 0.019(2) 0.000(2) -0.0015(19) -0.004(2)
O7A 0.028(2) 0.032(3) 0.029(3) -0.006(2) 0.003(2) -0.005(2)
O8A 0.042(3) 0.026(3) 0.027(3) -0.006(2) -0.001(2) -0.005(2)
O9A 0.041(3) 0.048(4) 0.033(3) 0.005(3) 0.000(2) -0.015(3)
O10A 0.038(2) 0.026(3) 0.030(3) 0.000(2) 0.006(2) -0.003(2)
N1B 0.028(3) 0.031(4) 0.028(3) -0.006(2) 0.004(2) 0.000(3)
N2B 0.028(3) 0.034(4) 0.025(3) -0.004(2) 0.005(2) -0.004(3)
N3B 0.032(3) 0.051(5) 0.034(3) -0.002(3) -0.002(3) -0.004(3)
N4B 0.043(3) 0.051(5) 0.034(3) -0.002(3) -0.004(3) -0.012(4)
C1A 0.033(3) 0.020(4) 0.022(3) -0.001(3) 0.007(2) -0.003(3)
C1B 0.098(7) 0.072(7) 0.068(5) -0.042(5) 0.053(5) -0.044(5)
C1C 0.056(4) 0.106(8) 0.085(7) -0.036(6) 0.025(4) -0.012(5)
C2A 0.029(3) 0.023(4) 0.022(3) 0.004(3) 0.009(2) -0.003(3)
C2B 0.084(6) 0.072(7) 0.049(5) -0.030(4) 0.032(4) -0.044(5)
C3A 0.026(3) 0.020(4) 0.020(3) 0.001(3) 0.005(2) -0.004(3)
C3B 0.049(4) 0.056(6) 0.038(4) -0.015(3) 0.011(3) -0.020(4)
C4A 0.027(3) 0.020(4) 0.022(3) 0.005(3) 0.008(2) -0.003(3)
C4B 0.036(3) 0.050(5) 0.038(4) -0.022(3) 0.012(3) -0.021(3)
C5A 0.025(3) 0.025(4) 0.026(3) 0.003(3) 0.005(2) -0.003(3)
C5B 0.041(4) 0.047(5) 0.069(5) -0.030(4) 0.027(4) -0.021(4)
C6A 0.033(3) 0.027(4) 0.025(3) -0.003(3) 0.001(3) -0.002(3)
C6B 0.084(6) 0.067(7) 0.079(5) -0.040(5) 0.055(5) -0.033(5)
C7A 0.029(3) 0.031(4) 0.016(3) 0.002(3) 0.007(3) 0.001(3)
C8A 0.029(3) 0.028(4) 0.018(3) -0.001(3) 0.010(2) 0.002(3)
C8B 0.048(5) 0.074(7) 0.036(5) 0.004(5) 0.001(4) 0.001(5)
C9A 0.032(3) 0.022(3) 0.015(3) 0.001(2) 0.007(2) 0.002(3)
C9B 0.053(5) 0.051(7) 0.087(6) -0.019(5) 0.033(5) -0.001(5)
C10A 0.030(3) 0.025(3) 0.018(3) -0.004(3) 0.007(2) 0.000(3)
C10B 0.028(3) 0.040(5) 0.035(3) -0.008(3) 0.006(3) -0.003(3)
C11A 0.033(3) 0.026(4) 0.018(3) 0.000(3) 0.010(2) 0.004(3)
C11B 0.026(3) 0.038(4) 0.030(3) -0.007(3) 0.005(3) 0.001(3)
C12A 0.030(3) 0.029(4) 0.024(3) -0.001(3) 0.009(2) 0.004(3)
C12B 0.032(3) 0.030(4) 0.037(4) -0.004(3) 0.006(3) 0.001(3)
C13A 0.028(3) 0.032(4) 0.021(3) 0.000(3) 0.008(3) 0.005(3)
C13B 0.034(3) 0.028(4) 0.036(4) -0.008(3) 0.007(3) -0.004(3)
C14A 0.037(3) 0.022(4) 0.022(3) -0.002(3) 0.010(3) 0.004(3)
C14B 0.034(3) 0.038(5) 0.027(3) -0.006(3) 0.005(3) -0.002(3)
C15A 0.028(3) 0.017(4) 0.021(3) -0.001(3) 0.006(2) 0.001(3)
C15B 0.037(3) 0.039(5) 0.023(3) -0.003(3) 0.008(3) -0.001(3)
C16A 0.030(3) 0.018(4) 0.023(3) -0.001(3) 0.001(2) 0.001(3)
C16B 0.035(3) 0.025(4) 0.025(3) -0.001(3) 0.011(3) -0.004(3)
C17A 0.030(3) 0.022(4) 0.020(3) 0.002(3) 0.001(2) -0.001(3)
C17B 0.036(3) 0.038(5) 0.022(3) -0.004(3) 0.012(3) 0.000(3)
C18A 0.028(3) 0.016(4) 0.023(3) 0.001(3) 0.005(2) -0.005(3)
C18B 0.038(3) 0.034(5) 0.022(3) 0.001(3) 0.009(3) -0.004(3)
C19A 0.029(3) 0.021(4) 0.022(3) 0.001(3) 0.001(2) -0.002(3)
C19B 0.038(3) 0.039(5) 0.023(3) -0.004(3) 0.011(3) -0.002(3)
C20A 0.030(3) 0.021(4) 0.025(3) -0.003(3) 0.001(2) -0.002(3)
C20B 0.032(3) 0.041(5) 0.024(3) -0.005(3) 0.007(3) -0.005(3)
C21A 0.034(3) 0.023(4) 0.020(3) -0.002(3) 0.004(3) -0.008(3)
C21B 0.036(3) 0.052(6) 0.028(3) -0.008(3) 0.004(3) -0.001(4)
C22A 0.032(3) 0.021(3) 0.019(3) 0.001(3) 0.010(2) -0.006(3)
C22B 0.039(3) 0.047(5) 0.037(4) -0.004(3) 0.005(3) -0.012(4)
C23A 0.028(3) 0.028(4) 0.024(3) -0.001(3) 0.009(2) -0.010(3)
C23B 0.041(4) 0.042(5) 0.040(4) -0.004(3) 0.000(3) -0.003(4)
C24A 0.032(3) 0.031(4) 0.024(3) -0.001(3) 0.007(3) -0.005(3)
C24B 0.044(4) 0.050(6) 0.039(4) 0.002(4) -0.006(3) -0.012(4)
C25A 0.032(3) 0.029(4) 0.018(3) 0.000(3) 0.012(2) -0.004(3)
C25B 0.046(4) 0.058(7) 0.039(4) -0.002(4) -0.007(3) -0.023(5)
C26A 0.037(3) 0.026(3) 0.021(3) -0.001(3) 0.008(2) -0.008(3)
C26B 0.038(3) 0.041(5) 0.041(4) -0.006(4) -0.002(3) -0.012(4)
C27A 0.036(3) 0.024(3) 0.019(3) 0.004(3) 0.012(3) -0.007(3)
C27B 0.045(4) 0.042(5) 0.047(4) -0.007(4) -0.005(3) -0.002(4)
C28A 0.040(3) 0.030(4) 0.024(3) 0.000(3) 0.011(3) -0.004(3)
C28B 0.035(4) 0.050(6) 0.052(4) -0.010(4) 0.001(3) -0.002(4)
C29A 0.043(3) 0.024(4) 0.018(3) -0.004(3) 0.009(3) -0.001(3)
C29B 0.037(3) 0.047(5) 0.048(4) -0.009(4) 0.003(3) -0.015(4)
C30A 0.037(3) 0.029(4) 0.026(3) -0.004(3) 0.007(3) -0.002(3)
C30B 0.033(3) 0.037(5) 0.043(4) -0.004(3) 0.000(3) -0.011(3)
C31A 0.045(3) 0.025(4) 0.020(3) -0.004(3) 0.006(3) 0.003(3)
C31B 0.031(3) 0.043(5) 0.042(4) -0.004(3) 0.001(3) -0.009(3)
C32A 0.044(3) 0.020(4) 0.021(3) -0.003(3) 0.012(3) 0.000(3)
C32B 0.074(7) 0.047(6) 0.062(6) -0.008(5) -0.026(5) -0.007(6)
C33A 0.044(3) 0.019(4) 0.025(3) -0.006(3) 0.011(3) 0.000(3)
C33B 0.052(5) 0.078(10) 0.056(5) -0.014(5) 0.016(4) -0.025(6)
C34A 0.038(3) 0.023(4) 0.021(3) -0.003(3) 0.008(3) 0.001(3)
C34B 0.039(4) 0.055(6) 0.061(6) -0.004(5) 0.007(4) -0.003(4)
C35A 0.048(4) 0.024(4) 0.023(3) -0.002(3) 0.011(3) -0.001(3)
C36A 0.043(4) 0.036(5) 0.043(4) 0.015(4) 0.023(4) 0.011(4)
C37A 0.035(4) 0.042(6) 0.034(4) 0.001(4) -0.005(3) -0.002(4)
C38A 0.028(3) 0.033(5) 0.030(4) -0.001(3) -0.002(3) -0.002(3)
C39A 0.030(3) 0.032(5) 0.034(4) 0.004(4) 0.002(3) 0.001(3)
C40A 0.030(3) 0.046(6) 0.031(4) 0.004(4) -0.002(3) 0.005(3)
C41A 0.034(3) 0.029(4) 0.028(4) 0.005(3) -0.005(3) 0.000(3)
C42A 0.035(4) 0.044(6) 0.042(5) -0.003(4) -0.003(3) -0.008(4)
C43A 0.037(3) 0.027(4) 0.025(3) -0.004(3) 0.006(3) -0.005(3)
C44A 0.035(4) 0.147(14) 0.037(5) 0.035(7) 0.011(4) 0.014(6)
C45A 0.045(4) 0.042(6) 0.038(4) 0.002(4) 0.005(3) -0.006(4)
Cl1C 0.131(10) 0.079(5) 0.091(6) -0.011(4) 0.031(7) 0.016(5)
Cl2C 0.065(4) 0.159(13) 0.117(6) -0.058(7) 0.023(4) -0.002(5)
Cl3C 0.052(4) 0.071(5) 0.106(7) -0.017(4) 0.034(4) -0.013(3)
C7B 0.12(2) 0.11(2) 0.071(14) -0.033(13) 0.067(17) -0.028(17)
Cl4C 0.103(14) 0.109(12) 0.058(9) -0.029(9) 0.021(9) -0.034(11)
Cl5C 0.037(5) 0.16(2) 0.144(16) -0.081(16) 0.030(5) -0.008(6)
Cl6C 0.041(6) 0.126(18) 0.079(13) -0.058(13) 0.015(7) -0.023(8)
C7 0.10(2) 0.09(2) 0.074(10) -0.039(10) 0.061(12) -0.052(16)
C2C 0.048(4) 0.070(7) 0.105(7) -0.024(5) 0.023(4) -0.020(5)
Cl00 0.061(3) 0.081(4) 0.121(5) -0.031(4) -0.013(3) -0.012(3)
Cl06 0.063(3) 0.061(3) 0.087(3) -0.012(2) 0.036(2) -0.006(2)
Cl07 0.046(2) 0.065(4) 0.103(6) -0.016(4) 0.035(3) -0.006(2)
Cl7 0.129(15) 0.090(10) 0.19(2) -0.051(10) 0.112(15) -0.039(10)
Cl8 0.056(8) 0.095(13) 0.149(10) -0.035(8) 0.010(7) -0.022(9)
Cl14 0.071(8) 0.120(19) 0.094(17) 0.000(13) 0.021(7) -0.022(8)
Br2 0.049(3) 0.063(5) 0.059(3) 0.009(3) 0.0210(16) -0.012(3)
Br1 0.110(3) 0.042(3) 0.0712(12) 0.0032(19) 0.0565(18) 0.0056(18)

loop_
_atom_type_symbol
_atom_type_description
_atom_type_scat_dispersion_real
_atom_type_scat_dispersion_imag
_atom_type_scat_source
C C 0.0181 0.0091 'International Tables Vol C Tables 4.2.6.8 and 6.1.1.4'
H H 0.0000 0.0000 'International Tables Vol C Tables 4.2.6.8 and 6.1.1.4'
Ag Ag 0.1306 4.2820 'International Tables Vol C Tables 4.2.6.8 and 6.1.1.4'
Br Br -0.6763 1.2805 'International Tables Vol C Tables 4.2.6.8 and 6.1.1.4'
Cl Cl 0.3639 0.7018 'International Tables Vol C Tables 4.2.6.8 and 6.1.1.4'
N N 0.0311 0.0180 'International Tables Vol C Tables 4.2.6.8 and 6.1.1.4'
O O 0.0492 0.0322 'International Tables Vol C Tables 4.2.6.8 and 6.1.1.4'

loop_
_exptl_crystal_face_index_h
_exptl_crystal_face_index_k
_exptl_crystal_face_index_l
_exptl_crystal_face_perp_dist
10 1 0 0.0403
-8 5 7 0.0721
1 -6 9 0.0832
-3 8 4 0.0794
3 2 -13 0.0819
-3 -2 13 0.0819
-10 -4 3 0.0421
3 -8 -4 0.0814
-10 -1 0 0.0353

loop_
_geom_angle_atom_site_label_1
_geom_angle_atom_site_label_2
_geom_angle_atom_site_label_3
_geom_angle
C11B Ag1B Cl2 172.6(4)
C11B Ag1B Br2 176.7(3)
C22B Ag2B Cl1 175.7(5)
C22B Ag2B Br1 175.7(3)
C2A O1A C36A 112.3(6)
C5A O2A C37A 117.6(7)
C9A O3A C38A 117.0(6)
C12A O4A C39A 116.0(7)
C16A O5A C40A 116.6(6)
C19A O6A C41A 113.5(6)
C23A O7A C42A 116.8(7)
C26A O8A C43A 118.0(7)
C44A O9A C30A 118.6(8)
C33A O10A C45A 117.6(7)
C11B N1B C10B 123.2(8)
C11B N1B C12B 112.0(7)
C12B N1B C10B 124.4(7)
C11B N2B C14B 122.5(8)
C13B N2B C11B 111.3(7)
C13B N2B C14B 126.1(7)
C22B N3B C21B 123.7(9)
C22B N3B C23B 112.1(8)
C23B N3B C21B 124.1(8)
C22B N4B C24B 111.6(8)
C22B N4B C25B 122.8(9)
C24B N4B C25B 125.4(8)
C2A C1A C6A 117.8(7)
C2A C1A C35A 121.9(7)
C6A C1A C35A 120.2(7)
C2B C1B C7B 129(3)
C2B C1B C7 107(3)
C6B C1B C2B 120.2(11)
C6B C1B C7B 111(3)
C6B C1B C7 132(3)
Cl1C C1C H1C 113.0
Cl1C C1C Cl2C 98.4(15)
Cl2C C1C H1C 113.0
Cl3C C1C H1C 113.0
Cl3C C1C Cl1C 109.6(10)
Cl3C C1C Cl2C 108.9(9)
Cl4C C1C H1CA 102.2
Cl5C C1C H1CA 102.2
Cl5C C1C Cl4C 134(3)
Cl5C C1C Cl6C 104.8(14)
Cl6C C1C H1CA 102.2
Cl6C C1C Cl4C 107.5(16)
C1A C2A O1A 120.2(7)
C1A C2A C3A 121.2(7)
C3A C2A O1A 118.6(6)
C1B C2B H2B 120.3
C1B C2B C3B 119.4(12)
C3B C2B H2B 120.3
C2A C3A H3A 119.5
C4A C3A C2A 120.9(6)
C4A C3A H3A 119.5
C2B C3B C8B 118.1(10)
C4B C3B C2B 119.8(10)
C4B C3B C8B 122.1(8)
C3A C4A C5A 117.8(7)
C3A C4A C7A 121.0(6)
C5A C4A C7A 121.2(6)
C3B C4B C10B 119.3(8)
C5B C4B C3B 120.8(9)
C5B C4B C10B 119.9(9)
O2A C5A C4A 116.1(7)
O2A C5A C6A 123.1(7)
C6A C5A C4A 120.8(7)
C4B C5B C6B 118.1(11)
C4B C5B C9B 121.2(9)
C6B C5B C9B 120.7(10)
C1A C6A H6A 119.3
C5A C6A C1A 121.4(7)
C5A C6A H6A 119.3
C1B C6B C5B 121.7(12)
C1B C6B H6B 119.2
C5B C6B H6B 119.2
C4A C7A H7AA 109.3
C4A C7A H7AB 109.3
C4A C7A C8A 111.7(6)
H7AA C7A H7AB 107.9
C8A C7A H7AA 109.3
C8A C7A H7AB 109.3
C9A C8A C7A 121.9(7)
C13A C8A C7A 120.5(7)
C13A C8A C9A 117.5(8)
C3B C8B H8BA 109.5
C3B C8B H8BB 109.5
C3B C8B H8BC 109.5
H8BA C8B H8BB 109.5
H8BA C8B H8BC 109.5
H8BB C8B H8BC 109.5
O3A C9A C8A 115.1(7)
O3A C9A C10A 124.1(7)
C10A C9A C8A 120.8(7)
C5B C9B H9BA 109.5
C5B C9B H9BB 109.5
C5B C9B H9BC 109.5
H9BA C9B H9BB 109.5
H9BA C9B H9BC 109.5
H9BB C9B H9BC 109.5
C9A C10A H10A 119.3
C9A C10A C11A 121.4(7)
C11A C10A H10A 119.3
N1B C10B C4B 112.7(7)
N1B C10B H10B 109.1
N1B C10B H10C 109.1
C4B C10B H10B 109.1
C4B C10B H10C 109.1
H10B C10B H10C 107.8
C10A C11A C14A 120.9(7)
C12A C11A C10A 117.9(8)
C12A C11A C14A 121.2(7)
N1B C11B Ag1B 127.8(6)
N2B C11B Ag1B 128.6(6)
N2B C11B N1B 103.5(8)
O4A C12A C11A 116.0(8)
O4A C12A C13A 123.7(7)
C13A C12A C11A 120.3(7)
N1B C12B H12B 127.4
C13B C12B N1B 105.2(8)
C13B C12B H12B 127.4
C8A C13A H13A 119.0
C12A C13A C8A 122.1(7)
C12A C13A H13A 119.0
N2B C13B C12B 108.1(8)
N2B C13B H13B 125.9
C12B C13B H13B 125.9
C11A C14A H14A 109.3
C11A C14A H14B 109.3
C11A C14A C15A 111.6(6)
H14A C14A H14B 108.0
C15A C14A H14A 109.3
C15A C14A H14B 109.3
N2B C14B H14C 109.1
N2B C14B H14D 109.1
N2B C14B C15B 112.4(6)
H14C C14B H14D 107.9
C15B C14B H14C 109.1
C15B C14B H14D 109.1
C16A C15A C14A 121.2(6)
C16A C15A C20A 116.9(7)
C20A C15A C14A 121.9(6)
C14B C15B H15A 109.0
C14B C15B H15B 109.0
C14B C15B C16B 112.9(6)
H15A C15B H15B 107.8
C16B C15B H15A 109.0
C16B C15B H15B 109.0
O5A C16A C15A 115.1(6)
C17A C16A O5A 123.0(6)
C17A C16A C15A 121.9(6)
C15B C16B H16A 109.1
C15B C16B H16B 109.1
C15B C16B C17B 112.6(6)
H16A C16B H16B 107.8
C17B C16B H16A 109.1
C17B C16B H16B 109.1
C16A C17A H17A 119.6
C16A C17A C18A 120.7(7)
C18A C17A H17A 119.6
C16B C17B H17B 109.2
C16B C17B H17C 109.2
C16B C17B C18B 112.2(6)
H17B C17B H17C 107.9
C18B C17B H17B 109.2
C18B C17B H17C 109.2
C17A C18A C21A 119.5(6)
C19A C18A C17A 117.4(7)
C19A C18A C21A 123.0(6)
C17B C18B H18A 109.0
C17B C18B H18B 109.0
H18A C18B H18B 107.8
C19B C18B C17B 113.0(7)
C19B C18B H18A 109.0
C19B C18B H18B 109.0
C18A C19A O6A 119.5(6)
C20A C19A O6A 118.9(6)
C20A C19A C18A 121.5(6)
C18B C19B H19A 109.2
C18B C19B H19B 109.2
H19A C19B H19B 107.9
C20B C19B C18B 112.2(7)
C20B C19B H19A 109.2
C20B C19B H19B 109.2
C15A C20A H20A 119.3
C19A C20A C15A 121.5(7)
C19A C20A H20A 119.3
C19B C20B H20B 109.4
C19B C20B H20C 109.4
H20B C20B H20C 108.0
C21B C20B C19B 111.2(7)
C21B C20B H20B 109.4
C21B C20B H20C 109.4
C18A C21A H21A 109.1
C18A C21A H21B 109.1
C18A C21A C22A 112.5(7)
H21A C21A H21B 107.8
C22A C21A H21A 109.1
C22A C21A H21B 109.1
N3B C21B C20B 111.9(7)
N3B C21B H21C 109.2
N3B C21B H21D 109.2
C20B C21B H21C 109.2
C20B C21B H21D 109.2
H21C C21B H21D 107.9
C23A C22A C21A 121.1(7)
C27A C22A C21A 121.3(7)
C27A C22A C23A 117.7(8)
N3B C22B Ag2B 125.7(7)
N4B C22B Ag2B 129.5(7)
N4B C22B N3B 104.1(9)
O7A C23A C22A 116.1(7)
O7A C23A C24A 123.2(7)
C24A C23A C22A 120.7(7)
N3B C23B H23B 126.9
C24B C23B N3B 106.2(9)
C24B C23B H23B 126.9
C23A C24A H24A 119.4
C23A C24A C25A 121.2(7)
C25A C24A H24A 119.4
N4B C24B H24B 127.0
C23B C24B N4B 106.0(9)
C23B C24B H24B 127.0
C24A C25A C28A 120.9(7)
C26A C25A C24A 117.7(8)
C26A C25A C28A 121.3(7)
N4B C25B H25A 109.1
N4B C25B H25B 109.1
N4B C25B C26B 112.6(8)
H25A C25B H25B 107.8
C26B C25B H25A 109.1
C26B C25B H25B 109.1
O8A C26A C25A 114.4(8)
C27A C26A O8A 124.7(7)
C27A C26A C25A 120.8(7)
C27B C26B C25B 119.6(10)
C31B C26B C25B 120.8(10)
C31B C26B C27B 119.6(9)
C22A C27A H27A 119.1
C26A C27A C22A 121.9(7)
C26A C27A H27A 119.1
C26B C27B C32B 120.5(11)
C28B C27B C26B 119.2(10)
C28B C27B C32B 120.2(11)
C25A C28A H28A 109.1
C25A C28A H28B 109.1
C25A C28A C29A 112.4(6)
H28A C28A H28B 107.9
C29A C28A H28A 109.1
C29A C28A H28B 109.1
C27B C28B H28C 119.2
C29B C28B C27B 121.5(10)
C29B C28B H28C 119.2
C30A C29A C28A 120.9(7)
C30A C29A C34A 118.9(8)
C34A C29A C28A 120.2(7)
C28B C29B C30B 119.2(9)
C28B C29B C33B 119.9(10)
C30B C29B C33B 120.8(10)
C29A C30A O9A 115.7(8)
C31A C30A O9A 123.6(7)
C31A C30A C29A 120.7(7)
C29B C30B H30B 119.3
C29B C30B C31B 121.5(10)
C31B C30B H30B 119.3
C30A C31A H31A 119.3
C30A C31A C32A 121.4(7)
C32A C31A H31A 119.3
C26B C31B C34B 121.7(9)
C30B C31B C26B 118.8(9)
C30B C31B C34B 119.4(9)
C31A C32A C33A 118.8(8)
C31A C32A C35A 119.3(7)
C33A C32A C35A 121.9(7)
C27B C32B H32A 109.5
C27B C32B H32B 109.5
C27B C32B H32C 109.5
H32A C32B H32B 109.5
H32A C32B H32C 109.5
H32B C32B H32C 109.5
O10A C33A C32A 117.1(7)
O10A C33A C34A 123.3(7)
C34A C33A C32A 119.5(7)
C29B C33B H33A 109.5
C29B C33B H33B 109.5
C29B C33B H33C 109.5
H33A C33B H33B 109.5
H33A C33B H33C 109.5
H33B C33B H33C 109.5
C29A C34A C33A 120.7(7)
C29A C34A H34A 119.6
C33A C34A H34A 119.6
C31B C34B H34B 109.5
C31B C34B H34C 109.5
C31B C34B H34D 109.5
H34B C34B H34C 109.5
H34B C34B H34D 109.5
H34C C34B H34D 109.5
C1A C35A C32A 111.8(7)
C1A C35A H35A 109.3
C1A C35A H35B 109.3
C32A C35A H35A 109.3
C32A C35A H35B 109.3
H35A C35A H35B 107.9
O1A C36A H36A 109.5
O1A C36A H36B 109.5
O1A C36A H36C 109.5
H36A C36A H36B 109.5
H36A C36A H36C 109.5
H36B C36A H36C 109.5
O2A C37A H37A 109.5
O2A C37A H37B 109.5
O2A C37A H37C 109.5
H37A C37A H37B 109.5
H37A C37A H37C 109.5
H37B C37A H37C 109.5
O3A C38A H38A 109.5
O3A C38A H38B 109.5
O3A C38A H38C 109.5
H38A C38A H38B 109.5
H38A C38A H38C 109.5
H38B C38A H38C 109.5
O4A C39A H39A 109.5
O4A C39A H39B 109.5
O4A C39A H39C 109.5
H39A C39A H39B 109.5
H39A C39A H39C 109.5
H39B C39A H39C 109.5
O5A C40A H40A 109.5
O5A C40A H40B 109.5
O5A C40A H40C 109.5
H40A C40A H40B 109.5
H40A C40A H40C 109.5
H40B C40A H40C 109.5
O6A C41A H41A 109.5
O6A C41A H41B 109.5
O6A C41A H41C 109.5
H41A C41A H41B 109.5
H41A C41A H41C 109.5
H41B C41A H41C 109.5
O7A C42A H42A 109.5
O7A C42A H42B 109.5
O7A C42A H42C 109.5
H42A C42A H42B 109.5
H42A C42A H42C 109.5
H42B C42A H42C 109.5
O8A C43A H43A 109.5
O8A C43A H43B 109.5
O8A C43A H43C 109.5
H43A C43A H43B 109.5
H43A C43A H43C 109.5
H43B C43A H43C 109.5
O9A C44A H44A 109.5
O9A C44A H44B 109.5
O9A C44A H44C 109.5
H44A C44A H44B 109.5
H44A C44A H44C 109.5
H44B C44A H44C 109.5
O10A C45A H45A 109.5
O10A C45A H45B 109.5
O10A C45A H45C 109.5
H45A C45A H45B 109.5
H45A C45A H45C 109.5
H45B C45A H45C 109.5
C1B C7B H7BA 109.5
C1B C7B H7BB 109.5
C1B C7B H7BC 109.5
H7BA C7B H7BB 109.5
H7BA C7B H7BC 109.5
H7BB C7B H7BC 109.5
C1B C7 H7A 109.5
C1B C7 H7B 109.5
C1B C7 H7C 109.5
H7A C7 H7B 109.5
H7A C7 H7C 109.5
H7B C7 H7C 109.5
Cl00 C2C H2C 108.0
Cl00 C2C Cl06 109.2(7)
Cl00 C2C Cl07 113.9(8)
Cl06 C2C H2C 108.0
Cl07 C2C H2C 108.0
Cl07 C2C Cl06 109.5(7)
Cl7 C2C H2CA 111.5
Cl7 C2C Cl8 96.4(13)
Cl7 C2C Cl14 118(2)
Cl8 C2C H2CA 111.5
Cl14 C2C H2CA 111.5
Cl14 C2C Cl8 106.3(14)

loop_
_geom_bond_atom_site_label_1
_geom_bond_atom_site_label_2
_geom_bond_distance
Ag1B Cl2 2.498(19)
Ag1B C11B 2.048(10)
Ag1B Br2 2.357(10)
Ag2B Cl1 2.36(2)
Ag2B C22B 2.128(11)
Ag2B Br1 2.483(6)
O1A C2A 1.404(9)
O1A C36A 1.420(11)
O2A C5A 1.376(9)
O2A C37A 1.416(10)
O3A C9A 1.380(9)
O3A C38A 1.430(9)
O4A C12A 1.371(10)
O4A C39A 1.434(10)
O5A C16A 1.388(8)
O5A C40A 1.414(9)
O6A C19A 1.398(8)
O6A C41A 1.428(11)
O7A C23A 1.373(9)
O7A C42A 1.452(11)
O8A C26A 1.386(9)
O8A C43A 1.411(10)
O9A C30A 1.396(10)
O9A C44A 1.344(12)
O10A C33A 1.373(10)
O10A C45A 1.440(10)
N1B C10B 1.468(10)
N1B C11B 1.367(11)
N1B C12B 1.378(13)
N2B C11B 1.361(11)
N2B C13B 1.359(12)
N2B C14B 1.461(10)
N3B C21B 1.495(11)
N3B C22B 1.349(13)
N3B C23B 1.354(14)
N4B C22B 1.327(13)
N4B C24B 1.380(15)
N4B C25B 1.493(11)
C1A C2A 1.388(10)
C1A C6A 1.401(11)
C1A C35A 1.517(11)
C1B C2B 1.387(14)
C1B C6B 1.375(14)
C1B C7B 1.59(2)
C1B C7 1.60(2)
C1C H1C 1.0000
C1C H1CA 1.0000
C1C Cl1C 1.769(15)
C1C Cl2C 1.789(13)
C1C Cl3C 1.764(13)
C1C Cl4C 1.807(17)
C1C Cl5C 1.768(14)
C1C Cl6C 1.786(16)
C2A C3A 1.395(11)
C2B H2B 0.9500
C2B C3B 1.397(11)
C3A H3A 0.9500
C3A C4A 1.394(10)
C3B C4B 1.396(12)
C3B C8B 1.513(17)
C4A C5A 1.409(10)
C4A C7A 1.507(11)
C4B C5B 1.393(11)
C4B C10B 1.504(12)
C5A C6A 1.380(12)
C5B C6B 1.394(12)
C5B C9B 1.484(18)
C6A H6A 0.9500
C6B H6B 0.9500
C7A H7AA 0.9900
C7A H7AB 0.9900
C7A C8A 1.514(12)
C8A C9A 1.406(11)
C8A C13A 1.398(11)
C8B H8BA 0.9800
C8B H8BB 0.9800
C8B H8BC 0.9800
C9A C10A 1.390(12)
C9B H9BA 0.9800
C9B H9BB 0.9800
C9B H9BC 0.9800
C10A H10A 0.9500
C10A C11A 1.405(11)
C10B H10B 0.9900
C10B H10C 0.9900
C11A C12A 1.405(11)
C11A C14A 1.507(12)
C12A C13A 1.392(12)
C12B H12B 0.9500
C12B C13B 1.359(12)
C13A H13A 0.9500
C13B H13B 0.9500
C14A H14A 0.9900
C14A H14B 0.9900
C14A C15A 1.524(11)
C14B H14C 0.9900
C14B H14D 0.9900
C14B C15B 1.509(11)
C15A C16A 1.400(9)
C15A C20A 1.406(10)
C15B H15A 0.9900
C15B H15B 0.9900
C15B C16B 1.522(10)
C16A C17A 1.382(11)
C16B H16A 0.9900
C16B H16B 0.9900
C16B C17B 1.523(11)
C17A H17A 0.9500
C17A C18A 1.411(10)
C17B H17B 0.9900
C17B H17C 0.9900
C17B C18B 1.532(10)
C18A C19A 1.397(10)
C18A C21A 1.509(10)
C18B H18A 0.9900
C18B H18B 0.9900
C18B C19B 1.516(12)
C19A C20A 1.377(11)
C19B H19A 0.9900
C19B H19B 0.9900
C19B C20B 1.513(10)
C20A H20A 0.9500
C20B H20B 0.9900
C20B H20C 0.9900
C20B C21B 1.504(12)
C21A H21A 0.9900
C21A H21B 0.9900
C21A C22A 1.513(12)
C21B H21C 0.9900
C21B H21D 0.9900
C22A C23A 1.405(11)
C22A C27A 1.393(11)
C23A C24A 1.375(13)
C23B H23B 0.9500
C23B C24B 1.351(13)
C24A H24A 0.9500
C24A C25A 1.412(11)
C24B H24B 0.9500
C25A C26A 1.394(11)
C25A C28A 1.475(13)
C25B H25A 0.9900
C25B H25B 0.9900
C25B C26B 1.514(14)
C26A C27A 1.376(12)
C26B C27B 1.402(15)
C26B C31B 1.401(15)
C27A H27A 0.9500
C27B C28B 1.388(16)
C27B C32B 1.525(16)
C28A H28A 0.9900
C28A H28B 0.9900
C28A C29A 1.532(12)
C28B H28C 0.9500
C28B C29B 1.365(16)
C29A C30A 1.387(11)
C29A C34A 1.394(11)
C29B C30B 1.379(15)
C29B C33B 1.536(15)
C30A C31A 1.375(12)
C30B H30B 0.9500
C30B C31B 1.391(14)
C31A H31A 0.9500
C31A C32A 1.381(11)
C31B C34B 1.492(15)
C32A C33A 1.410(11)
C32A C35A 1.520(12)
C32B H32A 0.9800
C32B H32B 0.9800
C32B H32C 0.9800
C33A C34A 1.396(12)
C33B H33A 0.9800
C33B H33B 0.9800
C33B H33C 0.9800
C34A H34A 0.9500
C34B H34B 0.9800
C34B H34C 0.9800
C34B H34D 0.9800
C35A H35A 0.9900
C35A H35B 0.9900
C36A H36A 0.9800
C36A H36B 0.9800
C36A H36C 0.9800
C37A H37A 0.9800
C37A H37B 0.9800
C37A H37C 0.9800
C38A H38A 0.9800
C38A H38B 0.9800
C38A H38C 0.9800
C39A H39A 0.9800
C39A H39B 0.9800
C39A H39C 0.9800
C40A H40A 0.9800
C40A H40B 0.9800
C40A H40C 0.9800
C41A H41A 0.9800
C41A H41B 0.9800
C41A H41C 0.9800
C42A H42A 0.9800
C42A H42B 0.9800
C42A H42C 0.9800
C43A H43A 0.9800
C43A H43B 0.9800
C43A H43C 0.9800
C44A H44A 0.9800
C44A H44B 0.9800
C44A H44C 0.9800
C45A H45A 0.9800
C45A H45B 0.9800
C45A H45C 0.9800
C7B H7BA 0.9800
C7B H7BB 0.9800
C7B H7BC 0.9800
C7 H7A 0.9800
C7 H7B 0.9800
C7 H7C 0.9800
C2C H2C 1.0000
C2C H2CA 1.0000
C2C Cl00 1.691(11)
C2C Cl06 1.800(12)
C2C Cl07 1.736(11)
C2C Cl7 1.704(15)
C2C Cl8 1.832(16)
C2C Cl14 1.726(17)

loop_
_exptl_oxdiff_crystal_face_indexfrac_h
_exptl_oxdiff_crystal_face_indexfrac_k
_exptl_oxdiff_crystal_face_indexfrac_l
_exptl_oxdiff_crystal_face_x
_exptl_oxdiff_crystal_face_y
_exptl_oxdiff_crystal_face_z
9.9885 1.0001 0.0286 0.2275 0.8307 -0.4846
-8.0012 4.9852 6.9713 0.2566 -0.1534 0.9609
1.0070 -6.0078 8.9907 0.8287 -0.2822 -0.5507
-3.0104 7.9875 3.9898 0.0935 0.4188 0.9287
2.9960 2.0171 -12.9763 -0.9689 0.2405 -0.0699
-2.9960 -2.0171 12.9763 0.9689 -0.2405 0.0699
-9.9842 -4.0019 2.9670 0.0584 -1.0253 0.2288
3.0104 -7.9875 -3.9898 -0.0935 -0.4188 -0.9287
-9.9885 -1.0001 -0.0286 -0.2275 -0.8307 0.4846

loop_
_twin_individual_id
_twin_individual_mass_fraction_refined
_oxdiff_twin_reflns_isolated
_oxdiff_twin_reflns_overlapped
_twin_individual_twin_lattice_type
_twin_individual_twin_matrix_11
_twin_individual_twin_matrix_12
_twin_individual_twin_matrix_13
_twin_individual_twin_matrix_21
_twin_individual_twin_matrix_22
_twin_individual_twin_matrix_23
_twin_individual_twin_matrix_31
_twin_individual_twin_matrix_32
_twin_individual_twin_matrix_33
1 0.576(11) 13185 5001 ref 1.0000 0.0000 0.0000 0.0000 1.0000 0.0000 0.0000 0.0000 1.0000
2 0.424(11) 12803 5001 nmt 0.9877 0.0109 -0.0284 -0.0135 1.0011 -0.0224 0.0461 0.0500 1.0087
